data_1544927
loop_
_publ_author_name
'Huang, Jun'
'Tang, Yumin'
'Gao, Ke'
'Liu, Feng'
'Guo, Han'
'Russell, Thomas P.'
'Yang, Tingbin'
'Liang, Yongye'
'Cheng, Xing'
'Guo, Xugang'

_publ_section_title
;
 Head-to-Head Linkage Containing Dialkoxybithiophene-Based Polymeric
 Semiconductors for Polymer Solar Cells with Large Open-Circuit Voltages
;
_journal_name_full Macromolecules
_journal_paper_doi 10.1021/acs.macromol.6b02275
_journal_year 2016
_chemical_formula_sum 'C H N O S'
_chemical_formula_weight 75.09
_chemical_name_systematic
; 
 ? 
;
_space_group_IT_number 2
_symmetry_space_group_name_Hall '-P 1'
_symmetry_space_group_name_H-M 'P -1'
_atom_sites_solution_hydrogens geom
_atom_sites_solution_primary direct
_atom_sites_solution_secondary difmap
_audit_creation_method SHELXL-97
_cell_angle_alpha 94.28(3)
_cell_angle_beta 95.46(6)
_cell_angle_gamma 90.17(4)
_cell_formula_units_Z 8
_cell_length_a 4.037(5)
_cell_length_b 10.599(8)
_cell_length_c 14.452(14)
_cell_measurement_temperature 566(2)
_cell_volume 613.8(11)
_computing_structure_refinement 'SHELXL-97 (Sheldrick, 1997)'
_computing_structure_solution 'SHELXS-97 (Sheldrick, 1990)'
_diffrn_ambient_temperature 566(2)
_diffrn_measured_fraction_theta_full 0.928
_diffrn_measured_fraction_theta_max 0.928
_diffrn_radiation_monochromator graphite
_diffrn_radiation_source 'fine-focus sealed tube'
_diffrn_radiation_type MoK\a
_diffrn_radiation_wavelength 0.71073
_diffrn_reflns_av_R_equivalents 0.1615
_diffrn_reflns_av_sigmaI/netI 0.0796
_diffrn_reflns_limit_h_max 4
_diffrn_reflns_limit_h_min -4
_diffrn_reflns_limit_k_max 12
_diffrn_reflns_limit_k_min -12
_diffrn_reflns_limit_l_max 16
_diffrn_reflns_limit_l_min -17
_diffrn_reflns_number 7152
_diffrn_reflns_theta_full 25.35
_diffrn_reflns_theta_max 25.35
_diffrn_reflns_theta_min 1.42
_exptl_absorpt_coefficient_mu 0.777
_exptl_crystal_density_diffrn 1.625
_exptl_crystal_density_method 'not measured'
_exptl_crystal_F_000 304
_refine_diff_density_max 1.638
_refine_diff_density_min -1.058
_refine_diff_density_rms 0.191
_refine_ls_extinction_coef 14(4)
_refine_ls_extinction_expression Fc^*^=kFc[1+0.001xFc^2^\l^3^/sin(2\q)]^-1/4^
_refine_ls_extinction_method SHELXL
_refine_ls_goodness_of_fit_ref 1.788
_refine_ls_hydrogen_treatment mixed
_refine_ls_matrix_type full
_refine_ls_number_parameters 164
_refine_ls_number_reflns 2089
_refine_ls_number_restraints 0
_refine_ls_restrained_S_all 1.788
_refine_ls_R_factor_all 0.2471
_refine_ls_R_factor_gt 0.2258
_refine_ls_shift/su_max 0.142
_refine_ls_shift/su_mean 0.038
_refine_ls_structure_factor_coef Fsqd
_refine_ls_weighting_details 'calc w=1/[\s^2^(Fo^2^)+(0.5000P)^2^+0.0000P] where P=(Fo^2^+2Fc^2^)/3'
_refine_ls_weighting_scheme calc
_refine_ls_wR_factor_gt 0.6851
_refine_ls_wR_factor_ref 0.7212
_reflns_number_gt 1641
_reflns_number_total 2089
_reflns_threshold_expression >2sigma(I)
_cod_data_source_file ma6b02275_si_002.cif
_cod_data_source_block a
_cod_database_code 1544927

loop_
_symmetry_equiv_pos_as_xyz
'x, y, z'
'-x, -y, -z'

loop_
_atom_site_label
_atom_site_type_symbol
_atom_site_fract_x
_atom_site_fract_y
_atom_site_fract_z
_atom_site_U_iso_or_equiv
_atom_site_adp_type
_atom_site_occupancy
_atom_site_symmetry_multiplicity
_atom_site_calc_flag
_atom_site_refinement_flags
S1 S 0.2028(6) 0.0924(2) 0.3890(2) 0.107(2) Uani 1 1 d .
S2 S 0.0603(8) 0.5402(2) 1.1522(2) 0.120(3) Uani 1 1 d .
O1 O 0.275(2) 0.2784(7) 0.9669(6) 0.113(3) Uani 1 1 d .
O2 O 0.6046(19) 0.1687(6) 0.6389(5) 0.106(3) Uani 1 1 d .
C3 C 0.419(2) 0.0614(9) 0.4917(7) 0.099(3) Uani 1 1 d .
C4 C 0.073(2) 0.4694(8) 1.0422(9) 0.105(4) Uani 1 1 d .
C5 C 0.262(3) 0.2663(8) 0.5180(7) 0.101(3) Uani 1 1 d .
C6 C 0.426(2) 0.1647(8) 0.5551(6) 0.093(3) Uani 1 1 d .
C7 C 0.219(3) 0.3571(9) 1.0464(8) 0.104(4) Uani 1 1 d .
N2 N 0.215(4) 0.4845(9) 0.6132(9) 0.137(4) Uani 1 1 d .
C9 C 0.324(3) 0.3251(10) 1.1393(8) 0.114(4) Uani 1 1 d .
C10 C 0.128(3) 0.2438(9) 0.4258(7) 0.103(3) Uani 1 1 d .
H10A H 0.0155 0.3026 0.3902 0.123 Uiso 1 1 calc R
C11 C 0.505(3) 0.2135(11) 1.1610(9) 0.119(4) Uani 1 1 d .
N1 N 0.658(4) 0.1280(12) 1.1794(14) 0.164(6) Uani 1 1 d .
C13 C 0.430(3) 0.1743(10) 0.7239(8) 0.117(4) Uani 1 1 d .
H13A H 0.5897 0.1782 0.7776 0.176 Uiso 1 1 calc R
H13B H 0.2924 0.1001 0.7233 0.176 Uiso 1 1 calc R
H13C H 0.2934 0.2483 0.7260 0.176 Uiso 1 1 calc R
C14 C 0.260(3) 0.4162(10) 1.1984(10) 0.119(4) Uani 1 1 d .
H14A H 0.3190 0.4141 1.2621 0.143 Uiso 1 1 calc R
C15 C 0.244(3) 0.3937(11) 0.5720(9) 0.117(4) Uani 1 1 d .
C16 C 0.080(4) 0.1618(11) 0.9510(10) 0.125(4) Uani 1 1 d .
H16A H 0.1379 0.1157 0.8952 0.188 Uiso 1 1 calc R
H16B H -0.1529 0.1816 0.9443 0.188 Uiso 1 1 calc R
H16C H 0.1253 0.1111 1.0030 0.188 Uiso 1 1 calc R

loop_
_atom_site_aniso_label
_atom_site_aniso_U_11
_atom_site_aniso_U_22
_atom_site_aniso_U_33
_atom_site_aniso_U_23
_atom_site_aniso_U_13
_atom_site_aniso_U_12
S1 0.107(3) 0.080(3) 0.140(3) 0.0125(17) 0.0435(18) 0.0101(16)
S2 0.125(4) 0.082(3) 0.159(4) 0.0027(19) 0.054(2) -0.0015(18)
O1 0.124(6) 0.082(4) 0.143(6) 0.015(4) 0.058(4) 0.006(3)
O2 0.107(5) 0.093(5) 0.120(5) 0.002(3) 0.034(3) 0.001(3)
C3 0.090(5) 0.087(6) 0.129(7) 0.002(4) 0.058(4) 0.015(4)
C4 0.098(6) 0.069(5) 0.156(9) 0.008(4) 0.051(5) -0.004(4)
C5 0.121(7) 0.063(5) 0.127(7) 0.011(4) 0.049(5) 0.010(4)
C6 0.112(6) 0.074(5) 0.096(5) 0.017(3) 0.023(4) 0.013(4)
C7 0.100(6) 0.091(6) 0.128(7) -0.003(5) 0.053(5) -0.008(4)
N2 0.172(11) 0.082(6) 0.153(9) -0.008(5) 0.007(7) 0.018(6)
C9 0.118(8) 0.104(8) 0.128(7) 0.009(6) 0.049(6) -0.008(6)
C10 0.126(8) 0.077(5) 0.111(6) 0.020(4) 0.033(5) 0.008(4)
C11 0.122(9) 0.101(7) 0.139(8) 0.015(6) 0.042(6) 0.009(6)
N1 0.140(10) 0.108(8) 0.257(18) 0.048(10) 0.059(10) 0.021(7)
C13 0.145(9) 0.090(7) 0.120(7) 0.010(5) 0.029(6) -0.011(6)
C14 0.124(9) 0.087(6) 0.151(9) 0.000(6) 0.043(7) -0.022(6)
C15 0.128(9) 0.087(7) 0.138(8) 0.012(5) 0.030(6) 0.025(5)
C16 0.130(9) 0.107(8) 0.148(9) 0.021(6) 0.050(7) -0.010(6)

loop_
_atom_type_symbol
_atom_type_description
_atom_type_scat_dispersion_real
_atom_type_scat_dispersion_imag
_atom_type_scat_source
C C 0.0033 0.0016 'International Tables Vol C Tables 4.2.6.8 and 6.1.1.4'
H H 0.0000 0.0000 'International Tables Vol C Tables 4.2.6.8 and 6.1.1.4'
N N 0.0061 0.0033 'International Tables Vol C Tables 4.2.6.8 and 6.1.1.4'
O O 0.0106 0.0060 'International Tables Vol C Tables 4.2.6.8 and 6.1.1.4'
S S 0.1246 0.1234 'International Tables Vol C Tables 4.2.6.8 and 6.1.1.4'

loop_
_geom_angle_atom_site_label_1
_geom_angle_atom_site_label_2
_geom_angle_atom_site_label_3
_geom_angle
_geom_angle_site_symmetry_1
_geom_angle_site_symmetry_3
C10 S1 C3 93.4(5) . .
C4 S2 C14 90.6(6) . .
C7 O1 C16 116.6(7) . .
C6 O2 C13 119.3(8) . .
C6 C3 C3 125.3(13) . 2_656
C6 C3 S1 111.2(7) . .
C3 C3 S1 123.5(11) 2_656 .
C7 C4 C4 128.3(14) . 2_567
C7 C4 S2 110.0(10) . .
C4 C4 S2 121.7(9) 2_567 .
C10 C5 C6 114.7(8) . .
C10 C5 C15 122.7(9) . .
C6 C5 C15 122.5(10) . .
C3 C6 O2 123.0(9) . .
C3 C6 C5 111.6(8) . .
O2 C6 C5 125.0(8) . .
C4 C7 O1 123.1(12) . .
C4 C7 C9 114.2(11) . .
O1 C7 C9 122.7(9) . .
C14 C9 C11 125.4(13) . .
C14 C9 C7 110.0(11) . .
C11 C9 C7 124.3(10) . .
C5 C10 S1 109.0(7) . .
N1 C11 C9 177.3(16) . .
C9 C14 S2 115.2(12) . .
N2 C15 C5 176.2(14) . .

loop_
_geom_bond_atom_site_label_1
_geom_bond_atom_site_label_2
_geom_bond_distance
_geom_bond_site_symmetry_2
S1 C10 1.689(10) .
S1 C3 1.703(12) .
S2 C4 1.713(12) .
S2 C14 1.690(14) .
O1 C7 1.405(12) .
O1 C16 1.455(14) .
O2 C6 1.348(11) .
O2 C13 1.470(15) .
C3 C6 1.372(13) .
C3 C3 1.486(19) 2_656
C4 C7 1.331(14) .
C4 C4 1.50(2) 2_567
C5 C10 1.393(15) .
C5 C6 1.380(12) .
C5 C15 1.515(13) .
C7 C9 1.435(18) .
N2 C15 1.105(16) .
C9 C14 1.285(16) .
C9 C11 1.429(17) .
C11 N1 1.133(17) .
